data_4102848
loop_
_publ_author_name
'Hao Wang'
'Jianying Zhang'
'Hongfan Hu'
'Chunming Cui'

_publ_section_title
;
 Access to B=S and B=Se Double Bonds via Sulfur and Selenium Insertion
 into a B-H Bond and Hydrogen Migration
;
_journal_name_full 'Journal of the American Chemical Society'
_journal_page_first 10998
_journal_page_last 10999
_journal_paper_doi 10.1021/ja105021d
_journal_volume 132
_journal_year 2010
_chemical_formula_moiety 'C29 H41 B N2 O2 Se'
_chemical_formula_sum 'C29 H41 B N2 O2 Se'
_chemical_formula_weight 539.41
_chemical_name_systematic
; 
 ? 
;
_space_group_IT_number 14
_symmetry_cell_setting monoclinic
_symmetry_space_group_name_Hall '-P 2yn'
_symmetry_space_group_name_H-M 'P 1 21/n 1'
_atom_sites_solution_hydrogens geom
_atom_sites_solution_primary direct
_atom_sites_solution_secondary difmap
_audit_creation_method SHELXL-97
_cell_angle_alpha 90.00
_cell_angle_beta 90.145(7)
_cell_angle_gamma 90.00
_cell_formula_units_Z 4
_cell_length_a 13.375(7)
_cell_length_b 14.196(8)
_cell_length_c 14.971(8)
_cell_measurement_reflns_used 10779
_cell_measurement_temperature 113(2)
_cell_measurement_theta_max 27.9
_cell_measurement_theta_min 2.0
_cell_volume 2843(3)
_computing_cell_refinement 'CrystalClear-SM Expert 2.0 r2'
_computing_data_collection 'CrystalClear-SM Expert 2.0 r2 (Rigaku, 2009)'
_computing_data_reduction 'CrystalClear-SM Expert 2.0 r2'
_computing_molecular_graphics 'Bruker SHELXTL'
_computing_publication_material 'Bruker SHELXTL'
_computing_structure_refinement 'SHELXL-97 (Sheldrick, 1997)'
_computing_structure_solution 'SHELXS-97 (Sheldrick, 1990)'
_diffrn_ambient_temperature 113(2)
_diffrn_detector_area_resol_mean 14.6
_diffrn_measured_fraction_theta_full 0.997
_diffrn_measured_fraction_theta_max 0.997
_diffrn_measurement_device_type 'Rigaku Saturn 724CCD camera'
_diffrn_measurement_method \w
_diffrn_radiation_monochromator Multilayer
_diffrn_radiation_source 'Rotating Anode'
_diffrn_radiation_type MoK\a
_diffrn_radiation_wavelength 0.71073
_diffrn_reflns_av_R_equivalents 0.0520
_diffrn_reflns_av_sigmaI/netI 0.0640
_diffrn_reflns_limit_h_max 17
_diffrn_reflns_limit_h_min -13
_diffrn_reflns_limit_k_max 18
_diffrn_reflns_limit_k_min -18
_diffrn_reflns_limit_l_max 19
_diffrn_reflns_limit_l_min -19
_diffrn_reflns_number 28208
_diffrn_reflns_theta_full 27.90
_diffrn_reflns_theta_max 27.90
_diffrn_reflns_theta_min 1.43
_diffrn_standards_decay_% 0
_diffrn_standards_interval_count 0
_diffrn_standards_interval_time 0
_diffrn_standards_number 0
_exptl_absorpt_coefficient_mu 1.348
_exptl_absorpt_correction_T_max 0.7934
_exptl_absorpt_correction_T_min 0.7558
_exptl_absorpt_correction_type multi-scan
_exptl_absorpt_process_details CrystalClear
_exptl_crystal_colour Colorless
_exptl_crystal_density_diffrn 1.260
_exptl_crystal_density_method 'not measured'
_exptl_crystal_description Prism
_exptl_crystal_F_000 1136
_exptl_crystal_size_max 0.22
_exptl_crystal_size_mid 0.20
_exptl_crystal_size_min 0.18
_refine_diff_density_max 0.634
_refine_diff_density_min -1.004
_refine_diff_density_rms 0.097
_refine_ls_extinction_method none
_refine_ls_goodness_of_fit_ref 1.045
_refine_ls_hydrogen_treatment constr
_refine_ls_matrix_type full
_refine_ls_number_parameters 390
_refine_ls_number_reflns 6780
_refine_ls_number_restraints 160
_refine_ls_restrained_S_all 1.090
_refine_ls_R_factor_all 0.0633
_refine_ls_R_factor_gt 0.0566
_refine_ls_shift/su_max 0.015
_refine_ls_shift/su_mean 0.001
_refine_ls_structure_factor_coef Fsqd
_refine_ls_weighting_details 'calc w=1/[\s^2^(Fo^2^)+(0.0904P)^2^+0.0000P] where P=(Fo^2^+2Fc^2^)/3'
_refine_ls_weighting_scheme calc
_refine_ls_wR_factor_gt 0.1434
_refine_ls_wR_factor_ref 0.1498
_reflns_number_gt 5961
_reflns_number_total 6780
_reflns_threshold_expression >2sigma(I)
_cod_data_source_file ja105021d_si_003.cif
_cod_data_source_block sa
_cod_database_code 4102848

loop_
_symmetry_equiv_pos_as_xyz
'x, y, z'
'-x+1/2, y+1/2, -z+1/2'
'-x, -y, -z'
'x-1/2, -y-1/2, z-1/2'

loop_
_atom_site_label
_atom_site_type_symbol
_atom_site_fract_x
_atom_site_fract_y
_atom_site_fract_z
_atom_site_U_iso_or_equiv
_atom_site_adp_type
_atom_site_occupancy
_atom_site_symmetry_multiplicity
_atom_site_calc_flag
_atom_site_refinement_flags
_atom_site_disorder_assembly
_atom_site_disorder_group
B1 B 0.2277(4) 0.9420(3) 0.8240(3) 0.0224(9) Uani 1 1 d . . .
N1 N 0.1350(3) 0.9000(2) 0.7856(2) 0.0233(7) Uani 1 1 d . . .
N2 N 0.3184(3) 0.8886(2) 0.7998(2) 0.0225(7) Uani 1 1 d . . .
Se1 Se 0.22905(4) 1.05044(2) 0.89779(3) 0.02421(13) Uani 1 1 d . . .
C1 C 0.0383(3) 0.7741(3) 0.7088(3) 0.0331(10) Uani 1 1 d . . .
H1A H -0.0097 0.7687 0.7579 0.050 Uiso 1 1 calc R . .
H1B H 0.0512 0.7115 0.6838 0.050 Uiso 1 1 calc R . .
H1C H 0.0108 0.8151 0.6623 0.050 Uiso 1 1 calc R . .
C2 C 0.1344(4) 0.8153(3) 0.7435(3) 0.0288(9) Uani 1 1 d . . .
C3 C 0.2254(4) 0.7678(3) 0.7301(3) 0.0290(8) Uani 1 1 d . . .
H3 H 0.2249 0.7073 0.7030 0.035 Uiso 1 1 calc R . .
C4 C 0.3145(4) 0.8066(3) 0.7552(3) 0.0280(9) Uani 1 1 d . . .
C5 C 0.4110(4) 0.7580(3) 0.7322(4) 0.0361(11) Uani 1 1 d . . .
H5A H 0.4546 0.8018 0.7000 0.054 Uiso 1 1 calc R . .
H5B H 0.3969 0.7032 0.6945 0.054 Uiso 1 1 calc R . .
H5C H 0.4443 0.7373 0.7872 0.054 Uiso 1 1 calc R . .
C6 C 0.0419(3) 0.9518(2) 0.7906(3) 0.0219(9) Uani 1 1 d . . .
C7 C -0.0193(4) 0.9400(3) 0.8639(3) 0.0248(9) Uani 1 1 d . . .
C8 C -0.1091(4) 0.9916(3) 0.8652(3) 0.0325(10) Uani 1 1 d . . .
H8 H -0.1525 0.9860 0.9150 0.039 Uiso 1 1 calc R . .
C9 C -0.1354(4) 1.0508(3) 0.7948(4) 0.0326(11) Uani 1 1 d . . .
H9 H -0.1967 1.0846 0.7966 0.039 Uiso 1 1 calc R . .
C10 C -0.0728(4) 1.0605(3) 0.7229(4) 0.0343(11) Uani 1 1 d . . .
H10 H -0.0914 1.1015 0.6756 0.041 Uiso 1 1 calc R . .
C11 C 0.0170(3) 1.0118(3) 0.7177(3) 0.0287(9) Uani 1 1 d . . .
C12 C 0.0093(4) 0.8759(3) 0.9391(3) 0.0335(10) Uani 1 1 d . . .
H12A H 0.0136 0.8111 0.9170 0.050 Uiso 1 1 calc R . .
H12B H -0.0414 0.8796 0.9861 0.050 Uiso 1 1 calc R . .
H12C H 0.0743 0.8952 0.9633 0.050 Uiso 1 1 calc R . .
C13 C 0.0852(4) 1.0246(4) 0.6419(3) 0.0385(11) Uani 1 1 d . . .
H13A H 0.0517 1.0614 0.5952 0.058 Uiso 1 1 calc R . .
H13B H 0.1040 0.9629 0.6179 0.058 Uiso 1 1 calc R . .
H13C H 0.1453 1.0579 0.6619 0.058 Uiso 1 1 calc R . .
C14 C 0.4160(3) 0.9263(3) 0.8269(3) 0.0262(9) Uani 1 1 d . . .
C15 C 0.4602(3) 0.8941(3) 0.9063(3) 0.0308(9) Uani 1 1 d . . .
C16 C 0.5536(4) 0.9287(4) 0.9305(4) 0.0371(11) Uani 1 1 d . . .
H16 H 0.5841 0.9085 0.9846 0.044 Uiso 1 1 calc R . .
C17 C 0.6020(4) 0.9921(4) 0.8763(4) 0.0386(12) Uani 1 1 d . . .
H17 H 0.6662 1.0149 0.8929 0.046 Uiso 1 1 calc R . .
C18 C 0.5583(4) 1.0231(3) 0.7978(4) 0.0383(11) Uani 1 1 d . . .
H18 H 0.5930 1.0666 0.7610 0.046 Uiso 1 1 calc R . .
C19 C 0.4626(3) 0.9906(3) 0.7718(3) 0.0305(9) Uani 1 1 d . . .
C20 C 0.4051(4) 0.8257(3) 0.9667(3) 0.0407(12) Uani 1 1 d . . .
H20A H 0.4453 0.8135 1.0202 0.061 Uiso 1 1 calc R . .
H20B H 0.3935 0.7665 0.9347 0.061 Uiso 1 1 calc R . .
H20C H 0.3407 0.8531 0.9841 0.061 Uiso 1 1 calc R . .
C21 C 0.4126(4) 1.0268(4) 0.6868(3) 0.0365(11) Uani 1 1 d . . .
H21A H 0.4064 0.9751 0.6438 0.055 Uiso 1 1 calc R . .
H21B H 0.4533 1.0772 0.6609 0.055 Uiso 1 1 calc R . .
H21C H 0.3461 1.0512 0.7011 0.055 Uiso 1 1 calc R . .
O1 O 0.2461(16) 0.2566(17) 0.1183(14) 0.112(3) Uani 0.460(15) 1 d PDU A 1
C22 C 0.1585(11) 0.3129(9) 0.1313(8) 0.031(3) Uani 0.460(15) 1 d PDU A 1
H22A H 0.1690 0.3572 0.1816 0.038 Uiso 0.460(15) 1 calc PR A 1
H22B H 0.1006 0.2722 0.1455 0.038 Uiso 0.460(15) 1 calc PR A 1
C23 C 0.1382(11) 0.3687(16) 0.0437(13) 0.090(4) Uani 0.460(15) 1 d PDU A 1
H23A H 0.1100 0.4317 0.0564 0.108 Uiso 0.460(15) 1 calc PR A 1
H23B H 0.0919 0.3340 0.0038 0.108 Uiso 0.460(15) 1 calc PR A 1
C24 C 0.2458(10) 0.3763(10) 0.0017(10) 0.055(4) Uani 0.460(15) 1 d PDU A 1
H24A H 0.2424 0.3755 -0.0644 0.066 Uiso 0.460(15) 1 calc PR A 1
H24B H 0.2798 0.4347 0.0213 0.066 Uiso 0.460(15) 1 calc PR A 1
C25 C 0.3015(13) 0.2870(15) 0.0379(13) 0.053(6) Uani 0.460(15) 1 d PDU A 1
H25A H 0.3016 0.2364 -0.0076 0.064 Uiso 0.460(15) 1 calc PR A 1
H25B H 0.3715 0.3026 0.0535 0.064 Uiso 0.460(15) 1 calc PR A 1
O1' O 0.2655(15) 0.2455(13) 0.1079(10) 0.112(3) Uani 0.540(15) 1 d PDU A 2
C22' C 0.1993(9) 0.3148(8) 0.1468(6) 0.028(2) Uani 0.540(15) 1 d PDU A 2
H22C H 0.2376 0.3568 0.1871 0.033 Uiso 0.540(15) 1 calc PR A 2
H22D H 0.1470 0.2829 0.1823 0.033 Uiso 0.540(15) 1 calc PR A 2
C23' C 0.1510(13) 0.3723(14) 0.0727(9) 0.090(4) Uani 0.540(15) 1 d PDU A 2
H23C H 0.1611 0.4406 0.0831 0.108 Uiso 0.540(15) 1 calc PR A 2
H23D H 0.0784 0.3594 0.0692 0.108 Uiso 0.540(15) 1 calc PR A 2
C24' C 0.2047(10) 0.3402(10) -0.0148(6) 0.059(4) Uani 0.540(15) 1 d PDU A 2
H24C H 0.2266 0.3954 -0.0503 0.071 Uiso 0.540(15) 1 calc PR A 2
H24D H 0.1598 0.3009 -0.0520 0.071 Uiso 0.540(15) 1 calc PR A 2
C25' C 0.2971(11) 0.2817(13) 0.0183(8) 0.041(4) Uani 0.540(15) 1 d PDU A 2
H25C H 0.3116 0.2291 -0.0230 0.049 Uiso 0.540(15) 1 calc PR A 2
H25D H 0.3572 0.3220 0.0236 0.049 Uiso 0.540(15) 1 calc PR A 2
O2 O 0.2229(13) 0.1506(18) 0.3519(10) 0.114(4) Uani 0.460(15) 1 d PDU A 1
C26 C 0.2036(8) 0.1387(10) 0.4461(10) 0.038(3) Uani 0.460(15) 1 d PDU A 1
H26A H 0.1812 0.0735 0.4582 0.045 Uiso 0.460(15) 1 calc PR A 1
H26B H 0.1504 0.1826 0.4655 0.045 Uiso 0.460(15) 1 calc PR A 1
C27 C 0.3007(10) 0.1592(12) 0.4968(7) 0.050(4) Uani 0.460(15) 1 d PDU A 1
H27A H 0.3110 0.1129 0.5455 0.061 Uiso 0.460(15) 1 calc PR A 1
H27B H 0.2996 0.2233 0.5227 0.061 Uiso 0.460(15) 1 calc PR A 1
C28 C 0.3853(9) 0.150(2) 0.4244(11) 0.109(5) Uani 0.460(15) 1 d PDU A 1
H28A H 0.4354 0.2011 0.4314 0.131 Uiso 0.460(15) 1 calc PR A 1
H28B H 0.4196 0.0886 0.4291 0.131 Uiso 0.460(15) 1 calc PR A 1
C29 C 0.3293(15) 0.159(2) 0.3331(8) 0.104(10) Uani 0.460(15) 1 d PDU A 1
H29A H 0.3437 0.2212 0.3053 0.125 Uiso 0.460(15) 1 calc PR A 1
H29B H 0.3510 0.1090 0.2917 0.125 Uiso 0.460(15) 1 calc PR A 1
O2' O 0.2255(10) 0.1782(13) 0.3534(9) 0.114(4) Uani 0.540(15) 1 d PDU A 2
C26' C 0.1908(8) 0.1142(10) 0.4228(7) 0.047(3) Uani 0.540(15) 1 d PDU A 2
H26C H 0.1807 0.0504 0.3976 0.056 Uiso 0.540(15) 1 calc PR A 2
H26D H 0.1263 0.1365 0.4472 0.056 Uiso 0.540(15) 1 calc PR A 2
C27' C 0.2689(9) 0.1111(10) 0.4961(6) 0.052(3) Uani 0.540(15) 1 d PDU A 2
H27C H 0.2853 0.0452 0.5120 0.063 Uiso 0.540(15) 1 calc PR A 2
H27D H 0.2447 0.1440 0.5502 0.063 Uiso 0.540(15) 1 calc PR A 2
C28' C 0.3631(11) 0.1626(19) 0.4567(12) 0.109(5) Uani 0.540(15) 1 d PDU A 2
H28C H 0.3766 0.2219 0.4894 0.131 Uiso 0.540(15) 1 calc PR A 2
H28D H 0.4229 0.1218 0.4605 0.131 Uiso 0.540(15) 1 calc PR A 2
C29' C 0.3354(9) 0.1834(12) 0.3570(10) 0.063(4) Uani 0.540(15) 1 d PDU A 2
H29C H 0.3590 0.2467 0.3391 0.076 Uiso 0.540(15) 1 calc PR A 2
H29D H 0.3657 0.1359 0.3169 0.076 Uiso 0.540(15) 1 calc PR A 2

loop_
_atom_site_aniso_label
_atom_site_aniso_U_11
_atom_site_aniso_U_22
_atom_site_aniso_U_33
_atom_site_aniso_U_23
_atom_site_aniso_U_13
_atom_site_aniso_U_12
B1 0.018(2) 0.025(2) 0.024(2) 0.0039(15) -0.001(2) -0.0017(18)
N1 0.0211(18) 0.0204(15) 0.0284(18) -0.0026(13) -0.0013(14) 0.0000(14)
N2 0.0169(16) 0.0234(15) 0.0271(17) 0.0007(13) -0.0018(15) -0.0019(14)
Se1 0.0225(2) 0.02266(19) 0.0275(2) -0.00106(14) -0.0016(2) -0.00061(15)
C1 0.023(2) 0.032(2) 0.043(3) -0.0069(19) -0.006(2) -0.0048(18)
C2 0.034(3) 0.025(2) 0.028(2) -0.0011(17) -0.0051(19) -0.0011(18)
C3 0.033(2) 0.0245(18) 0.0300(19) -0.0063(15) -0.003(2) -0.003(2)
C4 0.023(2) 0.029(2) 0.033(2) -0.0031(17) -0.0014(19) 0.0001(17)
C5 0.030(3) 0.028(2) 0.050(3) -0.012(2) 0.000(2) 0.0030(19)
C6 0.017(2) 0.022(2) 0.027(2) -0.0016(14) 0.0002(17) -0.0013(14)
C7 0.019(2) 0.026(2) 0.029(2) -0.0017(16) -0.0024(18) -0.0039(16)
C8 0.023(2) 0.034(2) 0.040(2) -0.007(2) 0.003(2) 0.0007(19)
C9 0.020(2) 0.027(2) 0.051(3) 0.0029(18) -0.002(2) 0.0029(16)
C10 0.029(3) 0.034(2) 0.040(3) 0.0045(19) -0.010(2) 0.0013(19)
C11 0.023(2) 0.029(2) 0.033(2) -0.0008(18) -0.0033(18) 0.0016(18)
C12 0.033(3) 0.036(2) 0.032(2) 0.0036(19) 0.001(2) -0.003(2)
C13 0.036(3) 0.049(3) 0.031(2) 0.010(2) -0.001(2) 0.002(2)
C14 0.018(2) 0.0293(19) 0.031(2) -0.0005(18) -0.0020(17) 0.0019(17)
C15 0.024(2) 0.036(2) 0.033(2) 0.0033(19) -0.003(2) 0.0064(17)
C16 0.022(2) 0.048(2) 0.040(3) -0.005(2) -0.010(2) 0.002(2)
C17 0.019(2) 0.054(3) 0.043(3) -0.008(2) -0.004(2) 0.001(2)
C18 0.025(2) 0.036(2) 0.054(3) -0.006(2) 0.005(2) -0.004(2)
C19 0.027(2) 0.034(2) 0.031(2) 0.0004(18) 0.0019(18) 0.0011(19)
C20 0.047(3) 0.032(2) 0.043(3) 0.010(2) -0.011(2) 0.004(2)
C21 0.031(3) 0.044(2) 0.034(3) 0.004(2) 0.000(2) -0.012(2)
O1 0.124(6) 0.116(5) 0.095(4) 0.031(4) 0.006(5) -0.027(4)
C22 0.039(7) 0.027(5) 0.028(5) -0.002(4) 0.006(5) -0.012(5)
C23 0.087(6) 0.095(5) 0.087(8) -0.011(6) 0.029(5) 0.006(5)
C24 0.047(8) 0.051(7) 0.069(7) 0.008(6) 0.003(6) 0.013(5)
C25 0.065(9) 0.057(9) 0.037(8) -0.018(7) 0.009(7) -0.015(7)
O1' 0.124(6) 0.116(5) 0.095(4) 0.031(4) 0.006(5) -0.027(4)
C22' 0.019(5) 0.037(5) 0.027(4) -0.011(4) 0.009(3) 0.000(4)
C23' 0.087(6) 0.095(5) 0.087(8) -0.011(6) 0.029(5) 0.006(5)
C24' 0.057(7) 0.064(7) 0.058(6) 0.010(5) 0.009(5) 0.010(6)
C25' 0.053(7) 0.044(6) 0.025(5) -0.017(5) -0.009(4) 0.001(5)
O2 0.103(4) 0.127(8) 0.111(4) -0.014(5) -0.006(4) -0.018(5)
C26 0.029(6) 0.036(6) 0.048(7) -0.014(5) 0.004(5) -0.006(4)
C27 0.062(8) 0.051(7) 0.039(6) 0.010(5) -0.004(5) 0.024(6)
C28 0.102(7) 0.127(7) 0.099(8) 0.004(6) -0.022(6) -0.011(6)
C29 0.094(13) 0.116(14) 0.103(13) -0.012(9) 0.004(9) 0.006(9)
O2' 0.103(4) 0.127(8) 0.111(4) -0.014(5) -0.006(4) -0.018(5)
C26' 0.051(6) 0.064(7) 0.025(5) -0.003(5) 0.002(4) -0.024(5)
C27' 0.056(6) 0.064(6) 0.036(5) -0.009(5) -0.006(5) -0.006(6)
C28' 0.102(7) 0.127(7) 0.099(8) 0.004(6) -0.022(6) -0.011(6)
C29' 0.039(6) 0.059(7) 0.093(8) 0.009(7) 0.000(6) 0.005(5)

loop_
_atom_type_symbol
_atom_type_description
_atom_type_scat_dispersion_real
_atom_type_scat_dispersion_imag
_atom_type_scat_source
C C 0.0033 0.0016 'International Tables Vol C Tables 4.2.6.8 and 6.1.1.4'
H H 0.0000 0.0000 'International Tables Vol C Tables 4.2.6.8 and 6.1.1.4'
B B 0.0013 0.0007 'International Tables Vol C Tables 4.2.6.8 and 6.1.1.4'
N N 0.0061 0.0033 'International Tables Vol C Tables 4.2.6.8 and 6.1.1.4'
O O 0.0106 0.0060 'International Tables Vol C Tables 4.2.6.8 and 6.1.1.4'
Se Se -0.0929 2.2259 'International Tables Vol C Tables 4.2.6.8 and 6.1.1.4'

loop_
_geom_angle_atom_site_label_1
_geom_angle_atom_site_label_2
_geom_angle_atom_site_label_3
_geom_angle
N2 B1 N1 112.6(3)
N2 B1 Se1 123.6(4)
N1 B1 Se1 123.8(4)
C2 N1 C6 118.0(3)
C2 N1 B1 122.5(4)
C6 N1 B1 119.4(3)
C4 N2 C14 119.1(4)
C4 N2 B1 122.4(4)
C14 N2 B1 118.4(3)
C2 C1 H1A 109.5
C2 C1 H1B 109.5
H1A C1 H1B 109.5
C2 C1 H1C 109.5
H1A C1 H1C 109.5
H1B C1 H1C 109.5
N1 C2 C3 119.1(4)
N1 C2 C1 120.6(4)
C3 C2 C1 120.3(4)
C4 C3 C2 121.5(3)
C4 C3 H3 119.2
C2 C3 H3 119.2
N2 C4 C3 121.3(4)
N2 C4 C5 118.7(4)
C3 C4 C5 120.0(4)
C4 C5 H5A 109.5
C4 C5 H5B 109.5
H5A C5 H5B 109.5
C4 C5 H5C 109.5
H5A C5 H5C 109.5
H5B C5 H5C 109.5
C7 C6 C11 123.0(4)
C7 C6 N1 119.4(4)
C11 C6 N1 117.7(4)
C6 C7 C8 117.0(4)
C6 C7 C12 121.4(4)
C8 C7 C12 121.5(4)
C9 C8 C7 121.2(5)
C9 C8 H8 119.4
C7 C8 H8 119.4
C10 C9 C8 120.0(4)
C10 C9 H9 120.0
C8 C9 H9 120.0
C9 C10 C11 121.6(4)
C9 C10 H10 119.2
C11 C10 H10 119.2
C10 C11 C6 117.2(4)
C10 C11 C13 121.4(4)
C6 C11 C13 121.4(4)
C7 C12 H12A 109.5
C7 C12 H12B 109.5
H12A C12 H12B 109.5
C7 C12 H12C 109.5
H12A C12 H12C 109.5
H12B C12 H12C 109.5
C11 C13 H13A 109.5
C11 C13 H13B 109.5
H13A C13 H13B 109.5
C11 C13 H13C 109.5
H13A C13 H13C 109.5
H13B C13 H13C 109.5
C19 C14 C15 122.2(4)
C19 C14 N2 118.6(4)
C15 C14 N2 119.2(4)
C16 C15 C14 118.8(4)
C16 C15 C20 120.6(4)
C14 C15 C20 120.6(4)
C17 C16 C15 120.1(5)
C17 C16 H16 119.9
C15 C16 H16 119.9
C16 C17 C18 120.7(5)
C16 C17 H17 119.6
C18 C17 H17 119.6
C17 C18 C19 120.8(5)
C17 C18 H18 119.6
C19 C18 H18 119.6
C14 C19 C18 117.4(4)
C14 C19 C21 121.6(4)
C18 C19 C21 121.0(4)
C15 C20 H20A 109.5
C15 C20 H20B 109.5
H20A C20 H20B 109.5
C15 C20 H20C 109.5
H20A C20 H20C 109.5
H20B C20 H20C 109.5
C19 C21 H21A 109.5
C19 C21 H21B 109.5
H21A C21 H21B 109.5
C19 C21 H21C 109.5
H21A C21 H21C 109.5
H21B C21 H21C 109.5
C22 O1 C25 111.0(6)
O1 C22 C23 108.1(6)
O1 C22 H22A 110.1
C23 C22 H22A 110.1
O1 C22 H22B 110.1
C23 C22 H22B 110.1
H22A C22 H22B 108.4
C22 C23 C24 102.3(6)
C22 C23 H23A 111.3
C24 C23 H23A 111.3
C22 C23 H23B 111.3
C24 C23 H23B 111.3
H23A C23 H23B 109.2
C25 C24 C23 103.9(6)
C25 C24 H24A 111.0
C23 C24 H24A 111.0
C25 C24 H24B 111.0
C23 C24 H24B 111.0
H24A C24 H24B 109.0
O1 C25 C24 106.3(6)
O1 C25 H25A 110.5
C24 C25 H25A 110.5
O1 C25 H25B 110.5
C24 C25 H25B 110.5
H25A C25 H25B 108.7
C22' O1' C25' 107.5(6)
O1' C22' C23' 109.4(6)
O1' C22' H22C 109.8
C23' C22' H22C 109.8
O1' C22' H22D 109.8
C23' C22' H22D 109.8
H22C C22' H22D 108.3
C22' C23' C24' 105.1(5)
C22' C23' H23C 110.7
C24' C23' H23C 110.7
C22' C23' H23D 110.7
C24' C23' H23D 110.7
H23C C23' H23D 108.8
C23' C24' C25' 104.6(6)
C23' C24' H24C 110.8
C25' C24' H24C 110.8
C23' C24' H24D 110.8
C25' C24' H24D 110.8
H24C C24' H24D 108.9
O1' C25' C24' 104.0(6)
O1' C25' H25C 111.0
C24' C25' H25C 111.0
O1' C25' H25D 111.0
C24' C25' H25D 110.9
H25C C25' H25D 109.0
C26 O2 C29 112.1(6)
O2 C26 C27 108.0(6)
O2 C26 H26A 110.1
C27 C26 H26A 110.1
O2 C26 H26B 110.1
C27 C26 H26B 110.1
H26A C26 H26B 108.4
C26 C27 C28 104.7(6)
C26 C27 H27A 110.8
C28 C27 H27A 110.8
C26 C27 H27B 110.8
C28 C27 H27B 110.8
H27A C27 H27B 108.9
C29 C28 C27 104.6(6)
C29 C28 H28A 110.8
C27 C28 H28A 110.8
C29 C28 H28B 110.8
C27 C28 H28B 110.8
H28A C28 H28B 108.9
O2 C29 C28 106.9(6)
O2 C29 H29A 110.4
C28 C29 H29A 110.3
O2 C29 H29B 110.4
C28 C29 H29B 110.4
H29A C29 H29B 108.6
C26' O2' C29' 108.9(7)
O2' C26' C27' 108.4(5)
O2' C26' H26C 110.0
C27' C26' H26C 110.0
O2' C26' H26D 110.0
C27' C26' H26D 110.0
H26C C26' H26D 108.4
C26' C27' C28' 105.4(5)
C26' C27' H27C 110.7
C28' C27' H27C 110.6
C26' C27' H27D 110.7
C28' C27' H27D 110.7
H27C C27' H27D 108.8
C29' C28' C27' 104.9(5)
C29' C28' H28C 110.8
C27' C28' H28C 110.7
C29' C28' H28D 110.8
C27' C28' H28D 110.8
H28C C28' H28D 108.8
O2' C29' C28' 105.0(6)
O2' C29' H29C 110.7
C28' C29' H29C 110.7
O2' C29' H29D 110.8
C28' C29' H29D 110.7
H29C C29' H29D 108.8

loop_
_geom_bond_atom_site_label_1
_geom_bond_atom_site_label_2
_geom_bond_distance
B1 N2 1.476(6)
B1 N1 1.489(6)
B1 Se1 1.896(4)
N1 C2 1.358(5)
N1 C6 1.449(5)
N2 C4 1.343(5)
N2 C14 1.467(5)
C1 C2 1.503(6)
C1 H1A 0.9800
C1 H1B 0.9800
C1 H1C 0.9800
C2 C3 1.406(7)
C3 C4 1.365(7)
C3 H3 0.9500
C4 C5 1.504(7)
C5 H5A 0.9800
C5 H5B 0.9800
C5 H5C 0.9800
C6 C7 1.381(7)
C6 C11 1.423(6)
C7 C8 1.407(7)
C7 C12 1.495(6)
C8 C9 1.392(7)
C8 H8 0.9500
C9 C10 1.372(8)
C9 H9 0.9500
C10 C11 1.387(7)
C10 H10 0.9500
C11 C13 1.470(7)
C12 H12A 0.9800
C12 H12B 0.9800
C12 H12C 0.9800
C13 H13A 0.9800
C13 H13B 0.9800
C13 H13C 0.9800
C14 C19 1.381(6)
C14 C15 1.403(6)
C15 C16 1.390(6)
C15 C20 1.518(7)
C16 C17 1.375(8)
C16 H16 0.9500
C17 C18 1.382(7)
C17 H17 0.9500
C18 C19 1.414(6)
C18 H18 0.9500
C19 C21 1.525(7)
C20 H20A 0.9800
C20 H20B 0.9800
C20 H20C 0.9800
C21 H21A 0.9800
C21 H21B 0.9800
C21 H21C 0.9800
O1 C22 1.432(9)
O1 C25 1.478(9)
C22 C23 1.555(9)
C22 H22A 0.9900
C22 H22B 0.9900
C23 C24 1.576(10)
C23 H23A 0.9900
C23 H23B 0.9900
C24 C25 1.566(9)
C24 H24A 0.9900
C24 H24B 0.9900
C25 H25A 0.9900
C25 H25B 0.9900
O1' C22' 1.447(9)
O1' C25' 1.498(8)
C22' C23' 1.520(9)
C22' H22C 0.9900
C22' H22D 0.9900
C23' C24' 1.564(9)
C23' H23C 0.9900
C23' H23D 0.9900
C24' C25' 1.568(9)
C24' H24C 0.9900
C24' H24D 0.9900
C25' H25C 0.9900
C25' H25D 0.9900
O2 C26 1.443(9)
O2 C29 1.457(9)
C26 C27 1.531(9)
C26 H26A 0.9900
C26 H26B 0.9900
C27 C28 1.574(9)
C27 H27A 0.9900
C27 H27B 0.9900
C28 C29 1.562(9)
C28 H28A 0.9900
C28 H28B 0.9900
C29 H29A 0.9900
C29 H29B 0.9900
O2' C26' 1.457(9)
O2' C29' 1.473(9)
C26' C27' 1.514(8)
C26' H26C 0.9900
C26' H26D 0.9900
C27' C28' 1.572(9)
C27' H27C 0.9900
C27' H27D 0.9900
C28' C29' 1.565(9)
C28' H28C 0.9900
C28' H28D 0.9900
C29' H29C 0.9900
C29' H29D 0.9900

loop_
_geom_torsion_atom_site_label_1
_geom_torsion_atom_site_label_2
_geom_torsion_atom_site_label_3
_geom_torsion_atom_site_label_4
_geom_torsion
N2 B1 N1 C2 8.2(5)
Se1 B1 N1 C2 -170.6(3)
N2 B1 N1 C6 -170.0(3)
Se1 B1 N1 C6 11.2(5)
N1 B1 N2 C4 -5.8(5)
Se1 B1 N2 C4 172.9(3)
N1 B1 N2 C14 175.0(3)
Se1 B1 N2 C14 -6.2(5)
C6 N1 C2 C3 173.9(4)
B1 N1 C2 C3 -4.3(6)
C6 N1 C2 C1 -4.1(6)
B1 N1 C2 C1 177.6(4)
N1 C2 C3 C4 -2.7(6)
C1 C2 C3 C4 175.3(5)
C14 N2 C4 C3 178.7(4)
B1 N2 C4 C3 -0.4(7)
C14 N2 C4 C5 -1.8(6)
B1 N2 C4 C5 179.0(4)
C2 C3 C4 N2 5.1(7)
C2 C3 C4 C5 -174.3(4)
C2 N1 C6 C7 92.0(5)
B1 N1 C6 C7 -89.6(5)
C2 N1 C6 C11 -86.7(5)
B1 N1 C6 C11 91.6(5)
C11 C6 C7 C8 -1.0(6)
N1 C6 C7 C8 -179.7(4)
C11 C6 C7 C12 179.7(4)
N1 C6 C7 C12 1.0(6)
C6 C7 C8 C9 1.0(6)
C12 C7 C8 C9 -179.7(4)
C7 C8 C9 C10 -0.8(7)
C8 C9 C10 C11 0.5(7)
C9 C10 C11 C6 -0.5(7)
C9 C10 C11 C13 -178.1(5)
C7 C6 C11 C10 0.8(6)
N1 C6 C11 C10 179.5(4)
C7 C6 C11 C13 178.4(4)
N1 C6 C11 C13 -2.9(6)
C4 N2 C14 C19 94.4(5)
B1 N2 C14 C19 -86.4(5)
C4 N2 C14 C15 -83.7(5)
B1 N2 C14 C15 95.5(5)
C19 C14 C15 C16 0.6(7)
N2 C14 C15 C16 178.7(4)
C19 C14 C15 C20 178.0(4)
N2 C14 C15 C20 -3.9(6)
C14 C15 C16 C17 -1.2(7)
C20 C15 C16 C17 -178.6(5)
C15 C16 C17 C18 0.7(8)
C16 C17 C18 C19 0.4(8)
C15 C14 C19 C18 0.5(7)
N2 C14 C19 C18 -177.6(4)
C15 C14 C19 C21 -178.6(4)
N2 C14 C19 C21 3.3(7)
C17 C18 C19 C14 -1.0(7)
C17 C18 C19 C21 178.1(5)
C25 O1 C22 C23 14(3)
O1 C22 C23 C24 -27(2)
C22 C23 C24 C25 28.0(19)
C22 O1 C25 C24 4(3)
C23 C24 C25 O1 -21(2)
C25' O1' C22' C23' 25(2)
O1' C22' C23' C24' -7(2)
C22' C23' C24' C25' -12.0(19)
C22' O1' C25' C24' -32(2)
C23' C24' C25' O1' 26.2(19)
C29 O2 C26 C27 11(3)
O2 C26 C27 C28 -18.6(19)
C26 C27 C28 C29 19(2)
C26 O2 C29 C28 1(3)
C27 C28 C29 O2 -13(3)
C29' O2' C26' C27' 24.9(18)
O2' C26' C27' C28' -11.0(17)
C26' C27' C28' C29' -6(2)
C26' O2' C29' C28' -28(2)
C27' C28' C29' O2' 20(2)
